data_4500220
loop_
_publ_author_name
'Das, Babulal'
'Baruah, Jubaraj B.'

_publ_section_title
;
 Water Bridged Assembly and Dimer Formation in Co-Crystals of Caffeine or
 Theophylline with Polycarboxylic Acids
;
_journal_coden_ASTM CGDEFU
_journal_issue 1
_journal_name_full 'Crystal Growth & Design'
_journal_page_first 278
_journal_page_last 286
_journal_paper_doi 10.1021/cg1012846
_journal_volume 11
_journal_year 2011
_chemical_formula_sum 'C21 H22 N6 O12'
_chemical_formula_weight 550.45
_space_group_IT_number 2
_symmetry_cell_setting triclinic
_symmetry_space_group_name_Hall '-P 1'
_symmetry_space_group_name_H-M 'P -1'
_atom_sites_solution_hydrogens geom
_atom_sites_solution_primary direct
_atom_sites_solution_secondary difmap
_audit_creation_method SHELXL-97
_cell_angle_alpha 90.126(3)
_cell_angle_beta 94.010(3)
_cell_angle_gamma 98.789(3)
_cell_formula_units_Z 2
_cell_length_a 7.0692(4)
_cell_length_b 8.0877(4)
_cell_length_c 20.8190(10)
_cell_measurement_temperature 296(2)
_cell_volume 1173.34(11)
_computing_cell_refinement 'Bruker SMART'
_computing_data_collection 'Bruker SMART'
_computing_data_reduction 'Bruker SAINT'
_computing_molecular_graphics 'Bruker SHELXTL'
_computing_publication_material 'Bruker SHELXTL'
_computing_structure_refinement 'SHELXL-97 (Sheldrick, 1997)'
_computing_structure_solution 'SHELXS-97 (Sheldrick, 1990)'
_diffrn_ambient_temperature 296(2)
_diffrn_measured_fraction_theta_full 0.975
_diffrn_measured_fraction_theta_max 0.975
_diffrn_measurement_device_type 'CCD area detector'
_diffrn_measurement_method 'phi and omega scans'
_diffrn_radiation_monochromator graphite
_diffrn_radiation_source 'fine-focus sealed tube'
_diffrn_radiation_type MoK\a
_diffrn_radiation_wavelength 0.71073
_diffrn_reflns_av_R_equivalents 0.0273
_diffrn_reflns_av_sigmaI/netI 0.0219
_diffrn_reflns_limit_h_max 8
_diffrn_reflns_limit_h_min -8
_diffrn_reflns_limit_k_max 9
_diffrn_reflns_limit_k_min -9
_diffrn_reflns_limit_l_max 24
_diffrn_reflns_limit_l_min -23
_diffrn_reflns_number 14951
_diffrn_reflns_theta_full 24.50
_diffrn_reflns_theta_max 24.50
_diffrn_reflns_theta_min 0.98
_exptl_absorpt_coefficient_mu 0.130
_exptl_absorpt_correction_type none
_exptl_crystal_colour colorless
_exptl_crystal_density_diffrn 1.558
_exptl_crystal_density_method 'not measured'
_exptl_crystal_description plates
_exptl_crystal_F_000 572
_exptl_crystal_size_max 0.26
_exptl_crystal_size_mid 0.18
_exptl_crystal_size_min 0.08
_refine_diff_density_max 0.256
_refine_diff_density_min -0.530
_refine_diff_density_rms 0.051
_refine_ls_extinction_method none
_refine_ls_goodness_of_fit_ref 1.172
_refine_ls_hydrogen_treatment mixed
_refine_ls_matrix_type full
_refine_ls_number_parameters 379
_refine_ls_number_reflns 3825
_refine_ls_number_restraints 2
_refine_ls_restrained_S_all 1.195
_refine_ls_R_factor_all 0.0564
_refine_ls_R_factor_gt 0.0490
_refine_ls_shift/su_max 0.005
_refine_ls_shift/su_mean 0.000
_refine_ls_structure_factor_coef Fsqd
_refine_ls_weighting_details 'calc w=1/[\s^2^(Fo^2^)+(0.1000P)^2^+0.0362P] where P=(Fo^2^+2Fc^2^)/3'
_refine_ls_weighting_scheme calc
_refine_ls_wR_factor_gt 0.1565
_refine_ls_wR_factor_ref 0.1635
_reflns_number_gt 3234
_reflns_number_total 3825
_reflns_threshold_expression >2sigma(I)
_cod_data_source_file cg1012846_si_002.cif
_cod_data_source_block dpa-theo_0m
_cod_depositor_comments
;
The following automatic conversions were performed:

'_symmetry_cell_setting' value 'Triclinic' changed to 'triclinic'
according to /home/saulius/struct/CIF-dictionaries/cif_core.dic
dictionary named 'cif_core.dic' version 2.4.1 from 2010-06-29.

Automatic conversion script
Id: cif_fix_values 1715 2011-07-08 13:25:40Z adriana 
;
_cod_original_cell_volume 1173.34(10)
_cod_original_sg_symbol_H-M P-1
_cod_database_code 4500220

loop_
_symmetry_equiv_pos_as_xyz
'x, y, z'
'-x, -y, -z'

loop_
_atom_site_label
_atom_site_type_symbol
_atom_site_fract_x
_atom_site_fract_y
_atom_site_fract_z
_atom_site_U_iso_or_equiv
_atom_site_adp_type
_atom_site_occupancy
_atom_site_symmetry_multiplicity
_atom_site_calc_flag
_atom_site_refinement_flags
C1 C 1.1009(4) 0.4910(4) 0.19326(13) 0.0587(7) Uani 1 1 d .
H1A H 1.1021 0.4273 0.1544 0.088 Uiso 1 1 calc R
H1B H 1.2279 0.5481 0.2050 0.088 Uiso 1 1 calc R
H1C H 1.0149 0.5713 0.1865 0.088 Uiso 1 1 calc R
C2 C 1.0119(3) 0.4559(3) 0.30402(11) 0.0414(6) Uani 1 1 d .
C3 C 0.9363(5) 0.4241(3) 0.41766(12) 0.0587(7) Uani 1 1 d .
H3A H 0.8031 0.4258 0.4236 0.088 Uiso 1 1 calc R
H3B H 1.0046 0.5363 0.4201 0.088 Uiso 1 1 calc R
H3C H 0.9888 0.3581 0.4507 0.088 Uiso 1 1 calc R
C4 C 0.9185(3) 0.1821(3) 0.34351(10) 0.0368(5) Uani 1 1 d .
C5 C 0.8358(4) -0.0793(3) 0.35324(13) 0.0510(6) Uani 1 1 d .
H5 H 0.7939 -0.1833 0.3705 0.061 Uiso 1 1 calc R
C6 C 0.9326(3) 0.1117(3) 0.28474(11) 0.0384(5) Uani 1 1 d .
C7 C 0.9959(3) 0.2073(3) 0.23140(11) 0.0405(6) Uani 1 1 d .
C8 C 0.2904(3) 0.0841(3) 0.47132(11) 0.0440(6) Uani 1 1 d .
C9 C 0.3464(3) 0.0841(3) 0.40312(11) 0.0406(5) Uani 1 1 d .
C10 C 0.3340(4) -0.0615(3) 0.36748(11) 0.0462(6) Uani 1 1 d .
H10 H 0.2945 -0.1647 0.3858 0.055 Uiso 1 1 calc R
C11 C 0.3808(4) -0.0523(3) 0.30435(12) 0.0546(7) Uani 1 1 d .
H11 H 0.3711 -0.1487 0.2792 0.066 Uiso 1 1 calc R
C12 C 0.4424(4) 0.1032(3) 0.27905(12) 0.0496(6) Uani 1 1 d .
H12 H 0.4754 0.1138 0.2366 0.060 Uiso 1 1 calc R
C13 C 0.4536(3) 0.2429(3) 0.31885(11) 0.0421(6) Uani 1 1 d .
C14 C 0.5214(4) 0.4164(4) 0.29418(14) 0.0531(7) Uani 1 1 d .
C15 C 0.2735(3) 0.8982(3) 0.09706(11) 0.0417(6) Uani 1 1 d .
C16 C 0.3519(3) 0.8327(3) 0.03857(10) 0.0359(5) Uani 1 1 d .
C17 C 0.2666(3) 0.8413(3) -0.02317(11) 0.0419(5) Uani 1 1 d .
H17 H 0.1556 0.8891 -0.0303 0.050 Uiso 1 1 calc R
C18 C 0.3505(4) 0.7771(3) -0.07374(11) 0.0452(6) Uani 1 1 d .
H18 H 0.2954 0.7795 -0.1156 0.054 Uiso 1 1 calc R
C19 C 0.5168(3) 0.7093(3) -0.06164(11) 0.0418(5) Uani 1 1 d .
H19 H 0.5766 0.6663 -0.0949 0.050 Uiso 1 1 calc R
C20 C 0.5927(3) 0.7071(3) 0.00179(10) 0.0355(5) Uani 1 1 d .
C21 C 0.7735(3) 0.6371(3) 0.01958(12) 0.0410(6) Uani 1 1 d D
H11A H 0.569(4) 0.763(6) 0.184(2) 0.132(16) Uiso 1 1 d D
H11B H 0.777(8) 0.747(9) 0.154(3) 0.24(3) Uiso 1 1 d D
H4N H 0.865(4) -0.140(4) 0.2594(15) 0.067(9) Uiso 1 1 d .
H8O H 0.115(5) 1.026(4) 0.1233(10) 0.101(12) Uiso 1 1 d D
N1 N 1.0362(3) 0.3773(2) 0.24550(9) 0.0406(5) Uani 1 1 d .
N2 N 0.9552(3) 0.3506(2) 0.35417(9) 0.0403(5) Uani 1 1 d .
N3 N 0.8580(3) 0.0632(2) 0.38699(9) 0.0433(5) Uani 1 1 d .
N4 N 0.8795(3) -0.0581(3) 0.29212(10) 0.0483(5) Uani 1 1 d .
N5 N 0.4056(3) 0.2359(2) 0.37951(9) 0.0428(5) Uani 1 1 d .
N6 N 0.5127(3) 0.7670(2) 0.05116(8) 0.0364(4) Uani 1 1 d .
O1 O 1.0367(3) 0.6067(2) 0.30982(9) 0.0589(5) Uani 1 1 d .
O2 O 1.0137(3) 0.1528(2) 0.17691(8) 0.0595(5) Uani 1 1 d .
O3 O 0.2916(3) 0.2086(2) 0.50299(9) 0.0666(6) Uani 1 1 d .
O4 O 0.2393(3) -0.0685(2) 0.49203(8) 0.0607(5) Uani 1 1 d .
H4O H 0.2068 -0.0642 0.5290 0.091 Uiso 1 1 calc R
O5 O 0.5233(3) 0.5417(2) 0.32815(10) 0.0727(6) Uani 1 1 d .
O6 O 0.5751(3) 0.4215(2) 0.23682(9) 0.0612(5) Uani 1 1 d D
O7 O 0.3392(3) 0.8785(2) 0.15092(8) 0.0602(5) Uani 1 1 d .
O8 O 0.1300(3) 0.9814(2) 0.08315(8) 0.0541(5) Uani 1 1 d D
O9 O 0.8421(2) 0.6432(2) 0.07685(8) 0.0543(5) Uani 1 1 d .
O10 O 0.8501(2) 0.5703(2) -0.02502(8) 0.0507(5) Uani 1 1 d D
O11 O 0.6840(3) 0.7273(2) 0.18534(8) 0.0537(5) Uani 1 1 d D
O12 O 0.4092(7) 0.5435(4) 0.4455(2) 0.1598(15) Uani 1 1 d .
H6O H 0.600(7) 0.537(3) 0.225(2) 0.153(19) Uiso 1 1 d D
H10O H 0.906(14) 0.494(13) 0.009(4) 0.35(5) Uiso 1 1 d D

loop_
_atom_site_aniso_label
_atom_site_aniso_U_11
_atom_site_aniso_U_22
_atom_site_aniso_U_33
_atom_site_aniso_U_23
_atom_site_aniso_U_13
_atom_site_aniso_U_12
C1 0.0658(17) 0.0647(17) 0.0486(15) 0.0240(13) 0.0158(12) 0.0140(14)
C2 0.0418(13) 0.0423(14) 0.0407(13) 0.0042(10) 0.0052(10) 0.0076(10)
C3 0.086(2) 0.0501(15) 0.0403(15) -0.0103(12) 0.0109(13) 0.0099(14)
C4 0.0344(11) 0.0378(12) 0.0391(13) 0.0013(10) 0.0051(9) 0.0073(9)
C5 0.0549(15) 0.0401(13) 0.0587(16) 0.0045(12) 0.0121(12) 0.0057(11)
C6 0.0418(12) 0.0382(12) 0.0367(12) -0.0032(9) 0.0068(9) 0.0088(9)
C7 0.0372(12) 0.0505(14) 0.0375(13) 0.0000(10) 0.0050(9) 0.0172(10)
C8 0.0454(13) 0.0425(14) 0.0430(13) 0.0013(11) 0.0073(10) 0.0013(10)
C9 0.0344(12) 0.0436(13) 0.0434(13) 0.0070(10) 0.0048(9) 0.0040(9)
C10 0.0521(14) 0.0416(13) 0.0429(14) 0.0032(10) 0.0065(11) 0.0000(11)
C11 0.0627(16) 0.0536(15) 0.0469(15) -0.0021(12) 0.0108(12) 0.0035(12)
C12 0.0488(14) 0.0587(16) 0.0401(13) 0.0072(12) 0.0065(11) 0.0026(12)
C13 0.0337(12) 0.0492(14) 0.0436(13) 0.0112(11) 0.0055(9) 0.0054(10)
C14 0.0418(14) 0.0564(17) 0.0600(17) 0.0198(13) 0.0052(12) 0.0031(11)
C15 0.0431(13) 0.0400(12) 0.0435(14) 0.0023(10) 0.0088(10) 0.0083(10)
C16 0.0377(12) 0.0314(11) 0.0389(12) 0.0009(9) 0.0062(9) 0.0045(9)
C17 0.0361(12) 0.0433(13) 0.0473(13) 0.0030(10) 0.0036(10) 0.0094(10)
C18 0.0508(14) 0.0502(14) 0.0346(12) -0.0006(10) -0.0016(10) 0.0098(11)
C19 0.0478(13) 0.0401(13) 0.0383(12) -0.0024(10) 0.0081(10) 0.0069(10)
C20 0.0386(12) 0.0310(11) 0.0368(12) 0.0021(9) 0.0064(9) 0.0035(9)
C21 0.0393(12) 0.0350(12) 0.0495(14) 0.0055(10) 0.0095(11) 0.0056(10)
N1 0.0429(11) 0.0428(11) 0.0382(10) 0.0073(8) 0.0084(8) 0.0103(8)
N2 0.0524(12) 0.0360(10) 0.0334(10) -0.0037(8) 0.0061(8) 0.0078(8)
N3 0.0496(11) 0.0407(11) 0.0406(11) 0.0058(9) 0.0089(8) 0.0071(9)
N4 0.0581(13) 0.0367(11) 0.0508(13) -0.0077(10) 0.0078(10) 0.0082(9)
N5 0.0394(11) 0.0420(11) 0.0471(12) 0.0087(9) 0.0068(8) 0.0044(8)
N6 0.0375(10) 0.0351(10) 0.0375(10) 0.0014(8) 0.0070(8) 0.0064(8)
O1 0.0789(13) 0.0351(10) 0.0625(11) 0.0015(8) 0.0114(9) 0.0050(8)
O2 0.0739(13) 0.0742(13) 0.0369(10) -0.0055(9) 0.0115(8) 0.0284(10)
O3 0.0918(15) 0.0494(11) 0.0573(12) -0.0041(9) 0.0247(10) -0.0017(10)
O4 0.0891(15) 0.0474(10) 0.0456(11) 0.0088(8) 0.0226(10) 0.0024(9)
O5 0.0942(16) 0.0451(11) 0.0800(14) 0.0077(10) 0.0278(12) 0.0044(10)
O6 0.0688(13) 0.0573(12) 0.0573(12) 0.0172(9) 0.0174(9) 0.0030(10)
O7 0.0726(13) 0.0757(13) 0.0393(10) 0.0003(9) 0.0085(9) 0.0318(10)
O8 0.0522(10) 0.0651(12) 0.0510(11) -0.0062(9) 0.0094(8) 0.0261(9)
O9 0.0507(10) 0.0707(12) 0.0447(10) 0.0010(8) -0.0025(8) 0.0225(9)
O10 0.0484(10) 0.0609(11) 0.0484(10) 0.0007(8) 0.0109(8) 0.0227(8)
O11 0.0649(12) 0.0547(11) 0.0429(10) 0.0035(8) 0.0057(9) 0.0128(9)
O12 0.194(4) 0.112(3) 0.159(3) -0.010(2) 0.027(3) -0.029(3)

loop_
_atom_type_symbol
_atom_type_description
_atom_type_scat_dispersion_real
_atom_type_scat_dispersion_imag
_atom_type_scat_source
C C 0.0033 0.0016 'International Tables Vol C Tables 4.2.6.8 and 6.1.1.4'
H H 0.0000 0.0000 'International Tables Vol C Tables 4.2.6.8 and 6.1.1.4'
N N 0.0061 0.0033 'International Tables Vol C Tables 4.2.6.8 and 6.1.1.4'
O O 0.0106 0.0060 'International Tables Vol C Tables 4.2.6.8 and 6.1.1.4'

loop_
_geom_angle_atom_site_label_1
_geom_angle_atom_site_label_2
_geom_angle_atom_site_label_3
_geom_angle
N1 C1 H1A 109.5
N1 C1 H1B 109.5
H1A C1 H1B 109.5
N1 C1 H1C 109.5
H1A C1 H1C 109.5
H1B C1 H1C 109.5
O1 C2 N2 122.2(2)
O1 C2 N1 121.6(2)
N2 C2 N1 116.2(2)
N2 C3 H3A 109.5
N2 C3 H3B 109.5
H3A C3 H3B 109.5
N2 C3 H3C 109.5
H3A C3 H3C 109.5
H3B C3 H3C 109.5
N2 C4 N3 126.5(2)
N2 C4 C6 122.4(2)
N3 C4 C6 111.1(2)
N3 C5 N4 113.4(2)
N3 C5 H5 123.3
N4 C5 H5 123.3
C4 C6 N4 105.7(2)
C4 C6 C7 122.5(2)
N4 C6 C7 131.8(2)
O2 C7 N1 121.1(2)
O2 C7 C6 126.3(2)
N1 C7 C6 112.6(2)
O3 C8 O4 124.2(2)
O3 C8 C9 124.0(2)
O4 C8 C9 111.8(2)
N5 C9 C10 123.0(2)
N5 C9 C8 114.9(2)
C10 C9 C8 122.1(2)
C11 C10 C9 119.1(2)
C11 C10 H10 120.4
C9 C10 H10 120.4
C10 C11 C12 118.8(2)
C10 C11 H11 120.6
C12 C11 H11 120.6
C11 C12 C13 118.1(2)
C11 C12 H12 121.0
C13 C12 H12 121.0
N5 C13 C12 123.7(2)
N5 C13 C14 115.7(2)
C12 C13 C14 120.6(2)
O5 C14 O6 123.6(2)
O5 C14 C13 121.1(2)
O6 C14 C13 115.3(3)
O7 C15 O8 124.1(2)
O7 C15 C16 122.7(2)
O8 C15 C16 113.2(2)
N6 C16 C17 122.9(2)
N6 C16 C15 113.96(19)
C17 C16 C15 123.1(2)
C18 C17 C16 118.5(2)
C18 C17 H17 120.8
C16 C17 H17 120.8
C19 C18 C17 119.4(2)
C19 C18 H18 120.3
C17 C18 H18 120.3
C18 C19 C20 118.1(2)
C18 C19 H19 120.9
C20 C19 H19 120.9
N6 C20 C19 123.3(2)
N6 C20 C21 114.77(19)
C19 C20 C21 122.0(2)
O9 C21 O10 122.2(2)
O9 C21 C20 120.3(2)
O10 C21 C20 117.4(2)
C7 N1 C2 126.74(19)
C7 N1 C1 117.7(2)
C2 N1 C1 115.4(2)
C4 N2 C2 119.45(19)
C4 N2 C3 121.5(2)
C2 N2 C3 119.1(2)
C5 N3 C4 103.71(19)
C5 N4 C6 106.2(2)
C5 N4 H4N 127.5(19)
C6 N4 H4N 126.1(18)
C13 N5 C9 117.3(2)
C20 N6 C16 117.85(19)
C8 O4 H4O 109.5
C14 O6 H6O 108(3)
C15 O8 H8O 101(2)
C21 O10 H10O 89(6)
H11A O11 H11B 127(5)

loop_
_geom_bond_atom_site_label_1
_geom_bond_atom_site_label_2
_geom_bond_distance
C1 N1 1.478(3)
C1 H1A 0.9600
C1 H1B 0.9600
C1 H1C 0.9600
C2 O1 1.210(3)
C2 N2 1.391(3)
C2 N1 1.406(3)
C3 N2 1.471(3)
C3 H3A 0.9600
C3 H3B 0.9600
C3 H3C 0.9600
C4 N2 1.362(3)
C4 N3 1.363(3)
C4 C6 1.365(3)
C5 N3 1.331(3)
C5 N4 1.336(3)
C5 H5 0.9300
C6 N4 1.379(3)
C6 C7 1.414(3)
C7 O2 1.238(3)
C7 N1 1.387(3)
C8 O3 1.201(3)
C8 O4 1.314(3)
C8 C9 1.500(3)
C9 N5 1.341(3)
C9 C10 1.379(3)
C10 C11 1.377(4)
C10 H10 0.9300
C11 C12 1.384(4)
C11 H11 0.9300
C12 C13 1.389(4)
C12 H12 0.9300
C13 N5 1.329(3)
C13 C14 1.515(3)
C14 O5 1.232(3)
C14 O6 1.277(3)
C15 O7 1.204(3)
C15 O8 1.317(3)
C15 C16 1.501(3)
C16 N6 1.337(3)
C16 C17 1.387(3)
C17 C18 1.382(3)
C17 H17 0.9300
C18 C19 1.379(3)
C18 H18 0.9300
C19 C20 1.391(3)
C19 H19 0.9300
C20 N6 1.332(3)
C20 C21 1.499(3)
C21 O9 1.253(3)
C21 O10 1.267(3)
N4 H4N 0.94(3)
O4 H4O 0.8200
O6 H6O 0.96(2)
O8 H8O 0.928(15)
O10 H10O 1.00(9)
O11 H11A 0.90(2)
O11 H11B 0.95(2)

loop_
_geom_torsion_atom_site_label_1
_geom_torsion_atom_site_label_2
_geom_torsion_atom_site_label_3
_geom_torsion_atom_site_label_4
_geom_torsion
N2 C4 C6 N4 -178.1(2)
N3 C4 C6 N4 -0.3(3)
N2 C4 C6 C7 3.4(4)
N3 C4 C6 C7 -178.8(2)
C4 C6 C7 O2 179.5(2)
N4 C6 C7 O2 1.5(4)
C4 C6 C7 N1 -1.5(3)
N4 C6 C7 N1 -179.5(2)
O3 C8 C9 N5 2.1(4)
O4 C8 C9 N5 -178.2(2)
O3 C8 C9 C10 -176.8(2)
O4 C8 C9 C10 3.0(3)
N5 C9 C10 C11 -1.2(4)
C8 C9 C10 C11 177.6(2)
C9 C10 C11 C12 1.2(4)
C10 C11 C12 C13 -0.1(4)
C11 C12 C13 N5 -1.1(4)
C11 C12 C13 C14 179.5(2)
N5 C13 C14 O5 -2.9(3)
C12 C13 C14 O5 176.6(2)
N5 C13 C14 O6 177.1(2)
C12 C13 C14 O6 -3.5(3)
O7 C15 C16 N6 -6.8(3)
O8 C15 C16 N6 171.81(18)
O7 C15 C16 C17 173.9(2)
O8 C15 C16 C17 -7.5(3)
N6 C16 C17 C18 0.8(3)
C15 C16 C17 C18 -180.0(2)
C16 C17 C18 C19 -1.0(3)
C17 C18 C19 C20 0.6(3)
C18 C19 C20 N6 0.0(3)
C18 C19 C20 C21 -179.6(2)
N6 C20 C21 O9 -2.5(3)
C19 C20 C21 O9 177.1(2)
N6 C20 C21 O10 176.30(18)
C19 C20 C21 O10 -4.0(3)
O2 C7 N1 C2 176.2(2)
C6 C7 N1 C2 -2.9(3)
O2 C7 N1 C1 0.0(3)
C6 C7 N1 C1 -179.1(2)
O1 C2 N1 C7 -173.9(2)
N2 C2 N1 C7 5.1(3)
O1 C2 N1 C1 2.4(3)
N2 C2 N1 C1 -178.6(2)
N3 C4 N2 C2 -178.4(2)
C6 C4 N2 C2 -1.0(3)
N3 C4 N2 C3 1.6(4)
C6 C4 N2 C3 179.0(2)
O1 C2 N2 C4 176.1(2)
N1 C2 N2 C4 -3.0(3)
O1 C2 N2 C3 -3.9(4)
N1 C2 N2 C3 177.0(2)
N4 C5 N3 C4 0.5(3)
N2 C4 N3 C5 177.6(2)
C6 C4 N3 C5 -0.1(3)
N3 C5 N4 C6 -0.7(3)
C4 C6 N4 C5 0.6(3)
C7 C6 N4 C5 178.9(2)
C12 C13 N5 C9 1.1(3)
C14 C13 N5 C9 -179.5(2)
C10 C9 N5 C13 0.0(3)
C8 C9 N5 C13 -178.80(19)
C19 C20 N6 C16 -0.3(3)
C21 C20 N6 C16 179.40(17)
C17 C16 N6 C20 -0.2(3)
C15 C16 N6 C20 -179.46(18)
